data_7010063
loop_
_publ_author_name
'Sun, Bai-Wang'
'Gao, Song'
'Ma, Bao-Qing'
'Niu, De-Zhong'
'Wang, Zhe-Ming'

_publ_section_title
;
 Syntheses, structures and magnetic properties of three-dimensional
 co-ordination polymers constructed by dimer subunits
;
_journal_issue 22
_journal_name_full 'Journal of the Chemical Society, Dalton Transactions'
_journal_page_first 4187
_journal_paper_doi 10.1039/b005612j
_journal_year 2000
_chemical_formula_sum 'C9 H6 Co N8 O'
_chemical_formula_weight 301.15
_chemical_name_systematic
; 
 ? 
;
_space_group_IT_number 14
_symmetry_cell_setting monoclinic
_symmetry_space_group_name_Hall '-P 2yn'
_symmetry_space_group_name_H-M 'P 1 21/n 1'
_atom_sites_solution_hydrogens geom
_atom_sites_solution_primary direct
_atom_sites_solution_secondary difmap
_audit_creation_method SHELXL-97
_cell_angle_alpha 90.00
_cell_angle_beta 94.866(2)
_cell_angle_gamma 90.00
_cell_formula_units_Z 4
_cell_length_a 9.8222(3)
_cell_length_b 11.8553(4)
_cell_length_c 10.4718(4)
_cell_measurement_reflns_used 22597
_cell_measurement_temperature 293(2)
_cell_measurement_theta_max 27.85
_cell_measurement_theta_min 2.60
_cell_volume 1215.00(7)
_computing_cell_refinement 'HKL Scalepack (Otwinowski & Minor, 1997)'
_computing_data_collection 'KappaCCD (Nonius B. V., 1998)'
_computing_data_reduction 'HKL Denzo (Otwinowski & Minor, 1997) & maXus (Mackay et al., 1998)'
_computing_molecular_graphics 'Bruker SHELXTL V5.1 (Sheldrick, 1998)'
_computing_publication_material 'SHELXL-97 (Sheldrick, 1997)'
_computing_structure_refinement 'SHELXL-97 (Sheldrick, 1997)'
_computing_structure_solution 'SHELXS-97 (Sheldrick, 1997)'
_diffrn_ambient_temperature 293(2)
_diffrn_detector_area_resol_mean 0.76
_diffrn_measured_fraction_theta_full 0.998
_diffrn_measured_fraction_theta_max 0.998
_diffrn_measurement_device_type 'NONIUS KappaCCD'
_diffrn_measurement_method CCD
_diffrn_radiation_monochromator graphite
_diffrn_radiation_source 'fine-focus sealed tube'
_diffrn_radiation_type MoK\a
_diffrn_radiation_wavelength 0.71073
_diffrn_reflns_av_R_equivalents 0.0408
_diffrn_reflns_av_sigmaI/netI 0.0255
_diffrn_reflns_limit_h_max 12
_diffrn_reflns_limit_h_min -12
_diffrn_reflns_limit_k_max 15
_diffrn_reflns_limit_k_min -15
_diffrn_reflns_limit_l_max 13
_diffrn_reflns_limit_l_min -13
_diffrn_reflns_number 22597
_diffrn_reflns_theta_full 27.85
_diffrn_reflns_theta_max 27.85
_diffrn_reflns_theta_min 2.60
_exptl_absorpt_coefficient_mu 1.418
_exptl_absorpt_correction_T_max 0.759
_exptl_absorpt_correction_T_min 0.712
_exptl_absorpt_correction_type empirical
_exptl_absorpt_process_details '(Blessing, 1995, 1997)'
_exptl_crystal_colour mauve
_exptl_crystal_density_diffrn 1.646
_exptl_crystal_density_method 'not measured'
_exptl_crystal_description polyhedral
_exptl_crystal_F_000 604
_exptl_crystal_size_max 0.30
_exptl_crystal_size_mid 0.23
_exptl_crystal_size_min 0.20
_refine_diff_density_max 0.976
_refine_diff_density_min -1.222
_refine_diff_density_rms 0.343
_refine_ls_extinction_coef 0.113(8)
_refine_ls_extinction_expression Fc^*^=kFc[1+0.001xFc^2^\l^3^/sin(2\q)]^-1/4^
_refine_ls_extinction_method SHELXL
_refine_ls_goodness_of_fit_ref 1.243
_refine_ls_hydrogen_treatment mixed
_refine_ls_matrix_type full
_refine_ls_number_parameters 173
_refine_ls_number_reflns 2879
_refine_ls_number_restraints 0
_refine_ls_restrained_S_all 1.243
_refine_ls_R_factor_all 0.0687
_refine_ls_R_factor_gt 0.0500
_refine_ls_shift/su_max 0.000
_refine_ls_shift/su_mean 0.000
_refine_ls_structure_factor_coef Fsqd
_refine_ls_weighting_details 'calc w=1/[\s^2^(Fo^2^)+(0.0949P)^2^+0.0715P] where P=(Fo^2^+2Fc^2^)/3'
_refine_ls_weighting_scheme calc
_refine_ls_wR_factor_gt 0.1281
_refine_ls_wR_factor_ref 0.1516
_reflns_number_gt 2441
_reflns_number_total 2879
_reflns_threshold_expression >2sigma(I)
_cod_data_source_file b005612j.txt
_cod_data_source_block Co(apo)(N(CN)2)2
_cod_depositor_comments
;
The following automatic conversions were performed:
'_symmetry_cell_setting' value 'Monoclinic' changed to 'monoclinic'
according to '/home/saulius/struct/CIF-dictionaries/cif_core.dic'
dictionary named 'cif_core.dic' version 2.4.1 from 2010-06-29.

Automatic conversion script
Id: cif_fix_enum 1527 2010-12-29 10:47:43Z saulius 
;
_cod_original_cell_volume 1214.99(7)
_cod_original_sg_symbol_H-M P2(1)/n
_cod_database_code 7010063

loop_
_symmetry_equiv_pos_as_xyz
'x, y, z'
'-x+1/2, y+1/2, -z+1/2'
'-x, -y, -z'
'x-1/2, -y-1/2, z-1/2'

loop_
_atom_site_label
_atom_site_type_symbol
_atom_site_fract_x
_atom_site_fract_y
_atom_site_fract_z
_atom_site_U_iso_or_equiv
_atom_site_adp_type
_atom_site_occupancy
_atom_site_symmetry_multiplicity
_atom_site_calc_flag
_atom_site_refinement_flags
_atom_site_disorder_assembly
_atom_site_disorder_group
Co1 Co 0.01385(3) 0.02880(3) 0.34023(3) 0.0326(2) Uani 1 1 d . . .
O1 O -0.0552(2) 0.09348(14) 0.51473(18) 0.0383(4) Uani 1 1 d . . .
N1 N -0.0858(2) 0.20160(18) 0.5378(2) 0.0360(5) Uani 1 1 d . . .
N2 N -0.3082(3) 0.1601(3) 0.4937(4) 0.0731(10) Uani 1 1 d . . .
H1 H -0.3973 0.1791 0.4862 0.080 Uiso 1 1 d R . .
H2 H -0.2829 0.0889 0.4775 0.080 Uiso 1 1 d R . .
N3 N -0.0375(3) 0.1773(2) 0.2432(3) 0.0480(6) Uani 1 1 d . . .
N4 N -0.0892(3) 0.3780(2) 0.2175(3) 0.0588(8) Uani 1 1 d . . .
N5 N -0.3146(3) 0.4635(2) 0.2053(3) 0.0492(7) Uani 1 1 d . . .
N6 N 0.0855(3) -0.0791(2) 0.2022(2) 0.0459(6) Uani 1 1 d . . .
N7 N 0.1057(3) -0.2582(3) 0.0877(3) 0.0612(8) Uani 1 1 d . . .
N8 N 0.2899(2) -0.3972(2) 0.1145(2) 0.0448(6) Uani 1 1 d . . .
C1 C -0.2166(3) 0.2352(3) 0.5277(3) 0.0504(8) Uani 1 1 d . . .
C2 C -0.2426(4) 0.3519(3) 0.5565(4) 0.0630(10) Uani 1 1 d . . .
H3 H -0.3341 0.3810 0.5488 0.080 Uiso 1 1 d R . .
C3 C -0.1364(5) 0.4182(3) 0.5949(4) 0.0688(11) Uani 1 1 d . . .
H4 H -0.1539 0.4953 0.6165 0.080 Uiso 1 1 d R . .
C4 C -0.0042(5) 0.3816(3) 0.6039(4) 0.0681(10) Uani 1 1 d . . .
H5 H 0.0695 0.4320 0.6298 0.080 Uiso 1 1 d R . .
C5 C 0.0202(4) 0.2739(3) 0.5759(3) 0.0521(8) Uani 1 1 d . . .
H6 H 0.1123 0.2459 0.5819 0.080 Uiso 1 1 d R . .
C6 C -0.0684(3) 0.2702(2) 0.2314(3) 0.0415(6) Uani 1 1 d . . .
C7 C -0.2121(3) 0.4187(2) 0.2115(3) 0.0394(6) Uani 1 1 d . . .
C8 C 0.1035(3) -0.1633(3) 0.1521(3) 0.0430(7) Uani 1 1 d . . .
C9 C 0.2080(3) -0.3283(2) 0.1069(3) 0.0403(6) Uani 1 1 d . . .

loop_
_atom_site_aniso_label
_atom_site_aniso_U_11
_atom_site_aniso_U_22
_atom_site_aniso_U_33
_atom_site_aniso_U_23
_atom_site_aniso_U_13
_atom_site_aniso_U_12
Co1 0.0343(3) 0.0213(3) 0.0423(3) -0.00068(12) 0.00373(17) 0.00040(12)
O1 0.0494(11) 0.0212(9) 0.0453(10) -0.0005(7) 0.0093(8) 0.0056(8)
N1 0.0448(13) 0.0223(10) 0.0416(11) 0.0007(9) 0.0084(10) 0.0058(9)
N2 0.0508(17) 0.060(2) 0.108(3) -0.0117(19) 0.0015(17) 0.0061(15)
N3 0.0549(15) 0.0346(13) 0.0548(15) 0.0100(11) 0.0057(12) 0.0076(12)
N4 0.0454(14) 0.0325(13) 0.098(2) 0.0052(14) 0.0025(14) 0.0049(12)
N5 0.0474(15) 0.0385(14) 0.0600(16) 0.0053(11) -0.0051(13) 0.0057(12)
N6 0.0531(14) 0.0348(13) 0.0505(14) -0.0043(11) 0.0086(11) 0.0060(11)
N7 0.0639(17) 0.0516(16) 0.0648(17) -0.0207(14) -0.0137(14) 0.0218(14)
N8 0.0430(13) 0.0399(13) 0.0518(13) -0.0045(11) 0.0065(11) 0.0092(11)
C1 0.0483(16) 0.0519(18) 0.0518(17) 0.0062(14) 0.0087(14) 0.0126(15)
C2 0.079(2) 0.0486(19) 0.065(2) 0.0086(16) 0.0261(19) 0.0248(19)
C3 0.098(3) 0.0388(18) 0.073(2) -0.0003(17) 0.029(2) 0.011(2)
C4 0.099(3) 0.0346(17) 0.072(2) -0.0097(17) 0.013(2) -0.013(2)
C5 0.070(2) 0.0347(15) 0.0519(17) -0.0016(13) 0.0083(15) -0.0064(15)
C6 0.0420(15) 0.0381(15) 0.0438(14) 0.0029(12) 0.0012(12) 0.0040(12)
C7 0.0433(15) 0.0277(13) 0.0460(14) 0.0009(11) -0.0035(11) 0.0005(12)
C8 0.0453(16) 0.0436(17) 0.0400(14) -0.0005(12) 0.0038(12) 0.0103(13)
C9 0.0457(16) 0.0361(14) 0.0390(14) -0.0046(11) 0.0033(12) 0.0062(12)

loop_
_atom_type_symbol
_atom_type_description
_atom_type_scat_dispersion_real
_atom_type_scat_dispersion_imag
_atom_type_scat_source
C C 0.0033 0.0016 'International Tables Vol C Tables 4.2.6.8 and 6.1.1.4'
H H 0.0000 0.0000 'International Tables Vol C Tables 4.2.6.8 and 6.1.1.4'
N N 0.0061 0.0033 'International Tables Vol C Tables 4.2.6.8 and 6.1.1.4'
O O 0.0106 0.0060 'International Tables Vol C Tables 4.2.6.8 and 6.1.1.4'
Co Co 0.3494 0.9721 'International Tables Vol C Tables 4.2.6.8 and 6.1.1.4'

loop_
_geom_angle_atom_site_label_1
_geom_angle_atom_site_label_2
_geom_angle_atom_site_label_3
_geom_angle
_geom_angle_site_symmetry_1
_geom_angle_site_symmetry_3
_geom_angle_publ_flag
N3 Co1 N6 105.21(11) . . y
N3 Co1 O1 163.39(9) . 3_556 y
N6 Co1 O1 91.23(9) . 3_556 y
N3 Co1 N5 91.04(11) . 2_445 y
N6 Co1 N5 88.82(11) . 2_445 y
O1 Co1 N5 91.65(9) 3_556 2_445 y
N3 Co1 N8 86.40(11) . 2 y
N6 Co1 N8 93.13(10) . 2 y
O1 Co1 N8 90.43(9) 3_556 2 y
N5 Co1 N8 177.12(10) 2_445 2 y
N3 Co1 O1 91.87(9) . . y
N6 Co1 O1 162.72(9) . . y
O1 Co1 O1 71.84(7) 3_556 . y
N5 Co1 O1 88.26(10) 2_445 . y
N8 Co1 O1 90.50(9) 2 . y
N1 O1 Co1 123.89(16) . 3_556 y
N1 O1 Co1 125.89(15) . . y
Co1 O1 Co1 108.16(7) 3_556 . y
C1 N1 O1 119.8(3) . . y
C1 N1 C5 122.2(3) . . ?
O1 N1 C5 118.0(2) . . ?
C6 N3 Co1 156.9(3) . . y
C7 N4 C6 120.5(3) . . y
C7 N5 Co1 168.7(3) . 2_455 y
C8 N6 Co1 156.9(3) . . y
C9 N7 C8 120.8(3) . . ?
C9 N8 Co1 157.7(2) . 2_545 y
N2 C1 N1 117.2(3) . . ?
N2 C1 C2 125.8(3) . . ?
N1 C1 C2 117.0(3) . . ?
C3 C2 C1 118.6(4) . . ?
C2 C3 C4 123.1(3) . . ?
C5 C4 C3 118.5(4) . . ?
C4 C5 N1 120.7(4) . . ?
N3 C6 N4 173.7(3) . . ?
N5 C7 N4 173.9(3) . . ?
N6 C8 N7 171.7(3) . . ?
N8 C9 N7 172.7(3) . . ?

loop_
_geom_bond_atom_site_label_1
_geom_bond_atom_site_label_2
_geom_bond_distance
_geom_bond_site_symmetry_2
_geom_bond_publ_flag
Co1 N3 2.074(2) . y
Co1 N6 2.097(2) . y
Co1 O1 2.1140(18) 3_556 y
Co1 N5 2.121(3) 2_445 y
Co1 N8 2.134(2) 2 y
Co1 O1 2.1443(18) . ?
O1 N1 1.343(3) . ?
O1 Co1 2.1140(18) 3_556 ?
N1 C1 1.341(4) . y
N1 C5 1.381(4) . y
N2 C1 1.294(5) . y
N3 C6 1.146(4) . y
N4 C7 1.296(4) . y
N4 C6 1.301(4) . ?
N5 C7 1.135(4) . ?
N5 Co1 2.121(3) 2_455 ?
N6 C8 1.147(4) . ?
N7 C9 1.307(4) . ?
N7 C8 1.312(4) . ?
N8 C9 1.144(4) . ?
N8 Co1 2.134(2) 2_545 ?
C1 C2 1.444(5) . ?
C2 C3 1.340(6) . ?
C3 C4 1.365(6) . ?
C4 C5 1.337(5) . ?
